data_1549784
loop_
_publ_author_name
'Higashino, Tomohiro'
'Kumagai, Atsushi'
'Sakaki, Shigeyoshi'
'Imahori, Hiroshi'

_publ_section_title
;
 Reversible \p-system switching of thiophene-fused thiahexaphyrins by
 solvent and oxidation/reduction.
;
_journal_issue 38
_journal_name_full 'Chemical science'
_journal_page_first 7528
_journal_page_last 7539
_journal_paper_doi 10.1039/c8sc02448k
_journal_volume 9
_journal_year 2018
_chemical_formula_moiety 'C56 H15 F20 N5 S3, 3.5(C H2 Cl2)'
_chemical_formula_sum 'C59.5 H22 Cl7 F20 N5 S3'
_chemical_formula_weight 1531.15
_space_group_crystal_system triclinic
_space_group_IT_number 2
_space_group_name_Hall '-P 1'
_space_group_name_H-M_alt 'P -1'
_symmetry_space_group_name_Hall '-P 1'
_symmetry_space_group_name_H-M 'P -1'
_atom_sites_solution_hydrogens geom
_audit_creation_method SHELXL-2014
_audit_update_record
;
2018-05-07 deposited with the CCDC.
2018-08-07 downloaded from the CCDC.
;
_cell_angle_alpha 96.6694(14)
_cell_angle_beta 96.2744(14)
_cell_angle_gamma 112.8223(16)
_cell_formula_units_Z 2
_cell_length_a 13.890(2)
_cell_length_b 14.796(2)
_cell_length_c 16.218(2)
_cell_measurement_reflns_used 7154
_cell_measurement_temperature 123(2)
_cell_measurement_theta_max 27.4758
_cell_measurement_theta_min 3.0329
_cell_volume 3007.7(7)
_computing_structure_refinement 'SHELXL-2014 (Sheldrick, 2014)'
_computing_structure_solution 'SHELXS-2014 (Sheldrick, 2014)'
_diffrn_ambient_temperature 123(2)
_diffrn_detector_area_resol_mean 28.5714
_diffrn_measured_fraction_theta_full 0.979
_diffrn_measured_fraction_theta_max 0.960
_diffrn_measurement_device_type 'Saturn70 CCD (4x4 bin mode)'
_diffrn_measurement_method dtprofit.ref
_diffrn_radiation_type MoK\a
_diffrn_radiation_wavelength 0.7107
_diffrn_reflns_av_R_equivalents 0.0300
_diffrn_reflns_av_unetI/netI 0.0606
_diffrn_reflns_Laue_measured_fraction_full 0.979
_diffrn_reflns_Laue_measured_fraction_max 0.960
_diffrn_reflns_limit_h_max 15
_diffrn_reflns_limit_h_min -18
_diffrn_reflns_limit_k_max 19
_diffrn_reflns_limit_k_min -19
_diffrn_reflns_limit_l_max 20
_diffrn_reflns_limit_l_min -20
_diffrn_reflns_number 24673
_diffrn_reflns_point_group_measured_fraction_full 0.979
_diffrn_reflns_point_group_measured_fraction_max 0.960
_diffrn_reflns_theta_full 25.241
_diffrn_reflns_theta_max 27.488
_diffrn_reflns_theta_min 3.033
_diffrn_source 'Rotating Anode'
_exptl_absorpt_coefficient_mu 0.543
_exptl_absorpt_correction_T_max 1.0000
_exptl_absorpt_correction_T_min 0.8883
_exptl_absorpt_correction_type multi-scan
_exptl_crystal_colour Green
_exptl_crystal_density_diffrn 1.691
_exptl_crystal_description Prism
_exptl_crystal_F_000 1522
_exptl_crystal_size_max 0.300
_exptl_crystal_size_mid 0.300
_exptl_crystal_size_min 0.050
_refine_diff_density_max 1.492
_refine_diff_density_min -1.233
_refine_diff_density_rms 0.098
_refine_ls_extinction_method none
_refine_ls_goodness_of_fit_ref 1.096
_refine_ls_hydrogen_treatment constr
_refine_ls_matrix_type full
_refine_ls_number_parameters 921
_refine_ls_number_reflns 13239
_refine_ls_number_restraints 96
_refine_ls_restrained_S_all 1.112
_refine_ls_R_factor_all 0.0819
_refine_ls_R_factor_gt 0.0621
_refine_ls_shift/su_max 0.000
_refine_ls_shift/su_mean 0.000
_refine_ls_structure_factor_coef Fsqd
_refine_ls_weighting_details 'w=1/[\s^2^(Fo^2^)+(0.1000P)^2^+1.0366P] where P=(Fo^2^+2Fc^2^)/3'
_refine_ls_weighting_scheme calc
_refine_ls_wR_factor_gt 0.1754
_refine_ls_wR_factor_ref 0.1921
_reflns_Friedel_coverage 0.000
_reflns_number_gt 9520
_reflns_number_total 13239
_reflns_threshold_expression 'I > 2\s(I)'
_cod_data_source_file c8sc02448k2.cif
_cod_data_source_block 1005ku
_cod_depositor_comments
;
The following automatic conversions were performed:

'_exptl_absorpt_correction_type' value 'Multi-scan' changed to
'multi-scan' according to
/home/data/users/saulius/crontab/automatic-downloads/rss-feeds/RSC/lib/dictionaries/cif_core.dic
dictionary named 'cif_core.dic' version 2.4.2 from 2011-04-26.

Automatic conversion script
Id: cif_fix_values 4973 2017-02-22 13:04:09Z antanas 

 Adding full bibliography for 1549784--1549785.cif.
;
_cod_original_formula_sum 'C59.50 H22 Cl7 F20 N5 S3'
_cod_database_code 1549784
_shelx_space_group_comment
;
The symmetry employed for this shelxl refinement is uniquely defined
by the following loop, which should always be used as a source of
symmetry information in preference to the above space-group names.
They are only intended as comments.
;
_shelx_estimated_absorpt_t_min 0.854
_shelx_estimated_absorpt_t_max 0.973
_shelxl_version_number 2014-3

loop_
_space_group_symop_operation_xyz
'x, y, z'
'-x, -y, -z'

loop_
_atom_site_label
_atom_site_type_symbol
_atom_site_fract_x
_atom_site_fract_y
_atom_site_fract_z
_atom_site_U_iso_or_equiv
_atom_site_adp_type
_atom_site_occupancy
_atom_site_site_symmetry_order
_atom_site_calc_flag
_atom_site_refinement_flags_posn
_atom_site_refinement_flags_adp
_atom_site_refinement_flags_occupancy
_atom_site_disorder_assembly
_atom_site_disorder_group
C1 C -0.0360(2) 0.6327(2) 0.06420(19) 0.0189(6) Uani 1 1 d . . . . .
S1 S -0.08438(6) 0.61969(7) -0.04222(5) 0.0267(2) Uani 1 1 d . . . . .
C2 C 0.0347(3) 0.6379(3) -0.0722(2) 0.0247(7) Uani 1 1 d . . . . .
H1 H 0.0474 0.6382 -0.1286 0.030 Uiso 1 1 calc R U . . .
C3 C 0.1094(2) 0.6519(2) -0.00433(18) 0.0178(6) Uani 1 1 d . . . . .
C4 C 0.2224(2) 0.6766(2) 0.00930(18) 0.0200(6) Uani 1 1 d . . . . .
C5 C 0.2993(3) 0.6964(3) -0.0400(2) 0.0241(7) Uani 1 1 d . . . . .
H2 H 0.2867 0.6942 -0.0991 0.029 Uiso 1 1 calc R U . . .
S2 S 0.42046(6) 0.72537(7) 0.01782(5) 0.0267(2) Uani 1 1 d . . . . .
C6 C 0.3710(2) 0.7132(2) 0.11182(19) 0.0222(7) Uani 1 1 d . . . . .
C7 C 0.2632(2) 0.6865(2) 0.09605(18) 0.0191(6) Uani 1 1 d . . . . .
S3 S 0.16668(6) 0.66792(6) 0.16131(5) 0.02005(18) Uani 1 1 d . . . . .
C8 C 0.0691(2) 0.6479(2) 0.07333(18) 0.0178(6) Uani 1 1 d . . . . .
C9 C -0.1120(2) 0.6290(2) 0.12090(19) 0.0191(6) Uani 1 1 d . . . . .
C10 C -0.1609(3) 0.6943(2) 0.1358(2) 0.0238(7) Uani 1 1 d . . . . .
H3 H -0.1406 0.7582 0.1200 0.029 Uiso 1 1 calc R U . . .
C11 C -0.2448(3) 0.6493(2) 0.1779(2) 0.0238(7) Uani 1 1 d . . . . .
H4 H -0.2918 0.6771 0.1957 0.029 Uiso 1 1 calc R U . . .
C12 C -0.2475(2) 0.5573(2) 0.18910(19) 0.0175(6) Uani 1 1 d . . . . .
C13 C -0.3269(2) 0.4773(2) 0.21879(18) 0.0163(6) Uani 1 1 d . . . . .
C14 C -0.3122(2) 0.3954(2) 0.23934(18) 0.0169(6) Uani 1 1 d . . . . .
C15 C -0.3894(2) 0.2984(2) 0.24717(19) 0.0191(6) Uani 1 1 d . . . . .
H5 H -0.4632 0.2795 0.2461 0.023 Uiso 1 1 calc R U . . .
C16 C -0.3353(2) 0.2400(2) 0.25629(19) 0.0195(6) Uani 1 1 d . . . . .
H6 H -0.3644 0.1714 0.2603 0.023 Uiso 1 1 calc R U . . .
C17 C -0.2243(2) 0.3030(2) 0.25872(17) 0.0153(6) Uani 1 1 d . . . . .
C18 C -0.1337(2) 0.2794(2) 0.27677(18) 0.0167(6) Uani 1 1 d . . . . .
C19 C -0.0343(2) 0.3552(2) 0.30568(18) 0.0166(6) Uani 1 1 d . . . . .
C20 C 0.0678(2) 0.3528(2) 0.33317(19) 0.0188(6) Uani 1 1 d . . . . .
H7 H 0.0826 0.2951 0.3288 0.023 Uiso 1 1 calc R U . . .
C21 C 0.1379(2) 0.4463(2) 0.36585(19) 0.0182(6) Uani 1 1 d . . . . .
H8 H 0.2106 0.4657 0.3881 0.022 Uiso 1 1 calc R U . . .
C22 C 0.0834(2) 0.5126(2) 0.36123(17) 0.0150(6) Uani 1 1 d . . . . .
C23 C 0.1148(2) 0.6099(2) 0.39690(17) 0.0154(6) Uani 1 1 d . . . . .
C24 C 0.2249(2) 0.6690(2) 0.43615(18) 0.0178(6) Uani 1 1 d . . . . .
C25 C 0.2709(3) 0.7170(3) 0.5183(2) 0.0276(8) Uani 1 1 d . . . . .
H9 H 0.2343 0.7234 0.5634 0.033 Uiso 1 1 calc R U . . .
C26 C 0.3811(3) 0.7542(3) 0.5225(2) 0.0268(7) Uani 1 1 d . . . . .
H10 H 0.4329 0.7881 0.5715 0.032 Uiso 1 1 calc R U . . .
C27 C 0.4010(2) 0.7324(2) 0.44186(19) 0.0190(6) Uani 1 1 d . . . . .
C28 C 0.4964(2) 0.7601(2) 0.40812(18) 0.0177(6) Uani 1 1 d . . . . .
C29 C 0.4997(2) 0.7548(2) 0.32283(19) 0.0199(6) Uani 1 1 d . . . . .
C30 C 0.5915(2) 0.7783(2) 0.2824(2) 0.0233(7) Uani 1 1 d . . . . .
H11 H 0.6627 0.7987 0.3092 0.028 Uiso 1 1 calc R U . . .
C31 C 0.5570(3) 0.7656(3) 0.1988(2) 0.0258(7) Uani 1 1 d . . . . .
H12 H 0.5987 0.7756 0.1553 0.031 Uiso 1 1 calc R U . . .
C32 C 0.4422(2) 0.7334(2) 0.1893(2) 0.0214(6) Uani 1 1 d . . . . .
N1 N -0.1643(2) 0.54769(19) 0.15532(16) 0.0188(5) Uani 1 1 d . . . . .
H25 H -0.1474 0.4962 0.1559 0.023 Uiso 1 1 calc R U . . .
N2 N -0.21213(19) 0.39430(18) 0.24749(15) 0.0166(5) Uani 1 1 d . . . . .
N3 N -0.01762(19) 0.45318(18) 0.31918(16) 0.0169(5) Uani 1 1 d . . . . .
H26 H -0.0654 0.4757 0.3031 0.020 Uiso 1 1 calc R U . . .
N4 N 0.30380(19) 0.67898(19) 0.39116(15) 0.0169(5) Uani 1 1 d . . . . .
H27 H 0.2945 0.6549 0.3373 0.020 Uiso 1 1 calc R U . . .
N5 N 0.4087(2) 0.7262(2) 0.26252(15) 0.0199(5) Uani 1 1 d . . . . .
C33 C -0.4315(2) 0.4828(2) 0.22030(19) 0.0182(6) Uani 1 1 d . . . . .
C34 C -0.4937(2) 0.4826(2) 0.14686(19) 0.0204(6) Uani 1 1 d . . . . .
C35 C -0.5916(2) 0.4866(3) 0.1465(2) 0.0244(7) Uani 1 1 d . . . . .
C36 C -0.6290(2) 0.4916(2) 0.2210(2) 0.0229(7) Uani 1 1 d . . . . .
C37 C -0.5689(2) 0.4929(2) 0.2953(2) 0.0220(7) Uani 1 1 d . . . . .
C38 C -0.4725(2) 0.4879(2) 0.29449(19) 0.0204(6) Uani 1 1 d . . . . .
F1 F -0.46001(15) 0.47507(17) 0.07314(12) 0.0311(5) Uani 1 1 d . . . . .
F2 F -0.65036(16) 0.48295(19) 0.07436(13) 0.0389(6) Uani 1 1 d . . . . .
F3 F -0.72425(14) 0.49435(16) 0.22147(13) 0.0308(5) Uani 1 1 d . . . . .
F4 F -0.60502(15) 0.50019(17) 0.36820(12) 0.0329(5) Uani 1 1 d . . . . .
F5 F -0.41671(15) 0.48924(17) 0.36695(12) 0.0327(5) Uani 1 1 d . . . . .
C39 C -0.1483(2) 0.1736(2) 0.26609(18) 0.0173(6) Uani 1 1 d . . . . .
C40 C -0.1906(3) 0.1116(2) 0.18873(19) 0.0218(7) Uani 1 1 d . . . . .
C41 C -0.2048(3) 0.0140(2) 0.1757(2) 0.0256(7) Uani 1 1 d . . . . .
C42 C -0.1753(3) -0.0260(2) 0.2419(2) 0.0243(7) Uani 1 1 d . . . . .
C43 C -0.1333(3) 0.0326(2) 0.3203(2) 0.0223(7) Uani 1 1 d . . . . .
C44 C -0.1209(2) 0.1304(2) 0.33227(19) 0.0205(6) Uani 1 1 d . . . . .
F6 F -0.21788(18) 0.14877(15) 0.12208(12) 0.0334(5) Uani 1 1 d . . . . .
F7 F -0.2453(2) -0.04337(16) 0.09950(13) 0.0425(6) Uani 1 1 d . . . . .
F8 F -0.18733(16) -0.12119(14) 0.22926(13) 0.0315(5) Uani 1 1 d . . . . .
F9 F -0.10666(17) -0.00644(15) 0.38530(13) 0.0324(5) Uani 1 1 d . . . . .
F10 F -0.08184(17) 0.18441(14) 0.40957(11) 0.0284(4) Uani 1 1 d . . . . .
C45 C 0.0373(2) 0.6559(2) 0.39782(17) 0.0157(6) Uani 1 1 d . . . . .
C46 C 0.0536(2) 0.7425(2) 0.36302(18) 0.0174(6) Uani 1 1 d . . . . .
C47 C -0.0200(2) 0.7841(2) 0.35920(19) 0.0196(6) Uani 1 1 d . . . . .
C48 C -0.1113(2) 0.7413(2) 0.3919(2) 0.0209(6) Uani 1 1 d . . . . .
C49 C -0.1301(2) 0.6577(2) 0.42736(19) 0.0197(6) Uani 1 1 d . . . . .
C50 C -0.0570(2) 0.6154(2) 0.42927(18) 0.0176(6) Uani 1 1 d . . . . .
F11 F 0.14119(14) 0.78495(13) 0.33098(12) 0.0239(4) Uani 1 1 d . . . . .
F12 F -0.00277(16) 0.86410(14) 0.32191(12) 0.0282(4) Uani 1 1 d . . . . .
F13 F -0.18283(15) 0.78189(15) 0.38959(13) 0.0296(5) Uani 1 1 d . . . . .
F14 F -0.21778(15) 0.61809(15) 0.46070(13) 0.0293(4) Uani 1 1 d . . . . .
F15 F -0.07825(15) 0.53316(14) 0.46340(11) 0.0234(4) Uani 1 1 d . . . . .
C51 C 0.5974(2) 0.7993(2) 0.46944(19) 0.0202(6) Uani 1 1 d . . . . .
C52 C 0.6210(2) 0.7392(3) 0.5208(2) 0.0237(7) Uani 1 1 d . . . . .
C53 C 0.7144(3) 0.7747(3) 0.5782(2) 0.0269(7) Uani 1 1 d . . . . .
C54 C 0.7859(3) 0.8718(3) 0.5861(2) 0.0309(8) Uani 1 1 d . . . . .
C55 C 0.7652(3) 0.9333(3) 0.5367(2) 0.0299(8) Uani 1 1 d . . . . .
C56 C 0.6723(3) 0.8970(2) 0.4790(2) 0.0245(7) Uani 1 1 d . . . . .
F16 F 0.55418(16) 0.64447(15) 0.51415(13) 0.0325(5) Uani 1 1 d . . . . .
F17 F 0.73512(18) 0.71380(18) 0.62570(14) 0.0405(5) Uani 1 1 d . . . . .
F18 F 0.87555(17) 0.90549(19) 0.64212(14) 0.0459(6) Uani 1 1 d . . . . .
F19 F 0.83383(17) 1.02892(16) 0.54435(14) 0.0426(6) Uani 1 1 d . . . . .
F20 F 0.65520(17) 0.95996(15) 0.43158(13) 0.0349(5) Uani 1 1 d . . . . .
C57A C 0.2187(6) 0.1956(5) 0.0770(4) 0.0536(17) Uani 0.730(5) 1 d . U P A 1
H28 H 0.1821 0.2296 0.0451 0.064 Uiso 0.730(5) 1 calc R U P A 1
H29 H 0.1793 0.1230 0.0578 0.064 Uiso 0.730(5) 1 calc R U P A 1
Cl1A Cl 0.2165(3) 0.22369(18) 0.18291(14) 0.1033(15) Uani 0.730(5) 1 d . . P A 1
Cl2A Cl 0.3465(2) 0.2313(3) 0.0551(3) 0.1172(19) Uani 0.730(5) 1 d . . P A 1
C57B C 0.3069(17) 0.1797(14) 0.0898(10) 0.054(5) Uani 0.270(5) 1 d D U P A 2
H30 H 0.3711 0.1658 0.0899 0.064 Uiso 0.270(5) 1 calc R U P A 2
H31 H 0.2448 0.1162 0.0679 0.064 Uiso 0.270(5) 1 calc R U P A 2
Cl1B Cl 0.3000(5) 0.2190(4) 0.1908(3) 0.0633(18) Uani 0.270(5) 1 d D . P A 2
Cl2B Cl 0.3105(5) 0.2606(3) 0.0232(3) 0.0445(14) Uani 0.270(5) 1 d D . P A 2
C58A C 0.6158(13) 0.0526(10) 0.7137(9) 0.093(5) Uani 0.578(5) 1 d D U P B 3
H32 H 0.6792 0.1118 0.7426 0.111 Uiso 0.578(5) 1 calc R U P B 3
H33 H 0.5530 0.0547 0.7361 0.111 Uiso 0.578(5) 1 calc R U P B 3
Cl3A Cl 0.5992(2) 0.05002(18) 0.60208(16) 0.0618(9) Uani 0.578(5) 1 d D U P B 3
Cl4A Cl 0.6308(9) -0.0571(8) 0.7294(7) 0.311(7) Uani 0.578(5) 1 d D U P B 3
C58B C 0.605(3) 0.031(2) 0.676(2) 0.145(9) Uani 0.422(5) 1 d D U P B 4
H34 H 0.6649 0.0971 0.6936 0.173 Uiso 0.422(5) 1 calc R U P B 4
H35 H 0.5903 0.0114 0.6144 0.173 Uiso 0.422(5) 1 calc R U P B 4
Cl3B Cl 0.4939(11) 0.0241(7) 0.7183(11) 0.321(9) Uani 0.422(5) 1 d D U P B 4
Cl4B Cl 0.6224(3) -0.06394(19) 0.73124(18) 0.0459(9) Uani 0.422(5) 1 d D U P B 4
C59 C 0.1060(4) 0.9186(4) 0.1512(3) 0.0575(13) Uani 1 1 d . . . . .
H21 H 0.1551 0.9654 0.2010 0.069 Uiso 1 1 calc R U . . .
H22 H 0.0707 0.8528 0.1678 0.069 Uiso 1 1 calc R U . . .
Cl5 Cl 0.17611(19) 0.90853(13) 0.07025(13) 0.1063(7) Uani 1 1 d . . . . .
Cl6 Cl 0.00857(16) 0.96341(15) 0.11412(17) 0.1116(7) Uani 1 1 d . . . . .
C61 C 0.429(2) -0.045(3) 0.0149(16) 0.29(2) Uani 0.5 1 d D U P C -1
H23 H 0.3815 -0.0097 0.0131 0.349 Uiso 0.5 1 calc R U P C -1
H24 H 0.3875 -0.1176 0.0078 0.349 Uiso 0.5 1 calc R U P C -1
Cl7 Cl 0.5263(4) 0.0007(4) 0.1040(4) 0.136(2) Uani 0.5 1 d D U P C -1
Cl8 Cl 0.5207(9) -0.0117(7) -0.0595(9) 0.228(6) Uani 0.5 1 d D U P C -1

loop_
_atom_site_aniso_label
_atom_site_aniso_U_11
_atom_site_aniso_U_22
_atom_site_aniso_U_33
_atom_site_aniso_U_23
_atom_site_aniso_U_13
_atom_site_aniso_U_12
C1 0.0163(14) 0.0201(15) 0.0196(15) 0.0052(12) 0.0026(12) 0.0064(12)
S1 0.0160(4) 0.0413(5) 0.0205(4) 0.0074(4) -0.0011(3) 0.0098(4)
C2 0.0207(16) 0.0344(18) 0.0169(15) 0.0062(13) 0.0020(13) 0.0086(14)
C3 0.0159(14) 0.0214(15) 0.0158(14) 0.0038(12) 0.0019(12) 0.0074(12)
C4 0.0174(15) 0.0263(16) 0.0151(14) 0.0007(12) 0.0016(12) 0.0088(13)
C5 0.0209(15) 0.0347(18) 0.0160(15) 0.0027(13) 0.0022(12) 0.0114(14)
S2 0.0164(4) 0.0442(5) 0.0188(4) 0.0032(4) 0.0046(3) 0.0116(4)
C6 0.0179(15) 0.0297(17) 0.0183(15) 0.0003(13) 0.0036(12) 0.0097(13)
C7 0.0142(14) 0.0273(16) 0.0159(14) 0.0020(12) 0.0011(11) 0.0093(12)
S3 0.0152(3) 0.0318(4) 0.0138(4) 0.0035(3) 0.0021(3) 0.0104(3)
C8 0.0153(14) 0.0213(15) 0.0163(14) 0.0022(12) -0.0006(11) 0.0081(12)
C9 0.0132(13) 0.0228(15) 0.0208(15) 0.0066(12) 0.0028(12) 0.0060(12)
C10 0.0242(16) 0.0170(15) 0.0329(18) 0.0085(13) 0.0076(14) 0.0093(13)
C11 0.0224(16) 0.0233(16) 0.0303(17) 0.0038(13) 0.0059(14) 0.0141(13)
C12 0.0119(13) 0.0213(15) 0.0202(15) 0.0051(12) 0.0019(11) 0.0074(12)
C13 0.0121(13) 0.0210(15) 0.0168(14) 0.0036(12) 0.0010(11) 0.0081(12)
C14 0.0133(13) 0.0192(14) 0.0170(14) 0.0036(12) 0.0021(11) 0.0053(12)
C15 0.0141(14) 0.0210(15) 0.0199(15) 0.0038(12) 0.0036(12) 0.0043(12)
C16 0.0177(14) 0.0178(14) 0.0214(15) 0.0056(12) 0.0038(12) 0.0047(12)
C17 0.0158(14) 0.0180(14) 0.0112(13) 0.0025(11) 0.0021(11) 0.0060(11)
C18 0.0166(14) 0.0183(14) 0.0160(14) 0.0035(11) 0.0022(11) 0.0079(12)
C19 0.0181(14) 0.0188(14) 0.0160(14) 0.0052(11) 0.0046(11) 0.0098(12)
C20 0.0185(15) 0.0204(15) 0.0220(15) 0.0058(12) 0.0055(12) 0.0115(12)
C21 0.0166(14) 0.0226(15) 0.0199(15) 0.0069(12) 0.0047(12) 0.0114(12)
C22 0.0132(13) 0.0211(14) 0.0136(13) 0.0069(11) 0.0039(11) 0.0084(12)
C23 0.0137(13) 0.0212(14) 0.0129(13) 0.0066(11) 0.0031(11) 0.0075(12)
C24 0.0139(14) 0.0239(15) 0.0167(14) 0.0047(12) 0.0023(11) 0.0087(12)
C25 0.0196(16) 0.042(2) 0.0152(15) -0.0010(14) 0.0034(13) 0.0076(15)
C26 0.0177(15) 0.0388(19) 0.0167(15) 0.0004(14) -0.0021(12) 0.0064(14)
C27 0.0138(14) 0.0229(15) 0.0174(14) 0.0021(12) -0.0032(12) 0.0062(12)
C28 0.0135(14) 0.0207(15) 0.0175(14) 0.0026(12) 0.0000(11) 0.0065(12)
C29 0.0139(14) 0.0267(16) 0.0194(15) 0.0031(12) -0.0009(12) 0.0097(12)
C30 0.0122(14) 0.0320(18) 0.0234(16) 0.0026(13) 0.0009(12) 0.0078(13)
C31 0.0152(15) 0.0389(19) 0.0234(16) 0.0034(14) 0.0047(13) 0.0112(14)
C32 0.0153(14) 0.0274(16) 0.0204(15) 0.0019(13) 0.0003(12) 0.0088(13)
N1 0.0154(12) 0.0202(13) 0.0252(13) 0.0083(11) 0.0064(11) 0.0099(10)
N2 0.0141(12) 0.0188(12) 0.0177(12) 0.0050(10) 0.0015(10) 0.0075(10)
N3 0.0129(11) 0.0179(12) 0.0211(12) 0.0037(10) 0.0004(10) 0.0083(10)
N4 0.0126(11) 0.0227(13) 0.0148(12) 0.0007(10) -0.0007(10) 0.0079(10)
N5 0.0135(12) 0.0288(14) 0.0156(12) 0.0003(11) -0.0015(10) 0.0087(11)
C33 0.0144(14) 0.0194(15) 0.0221(15) 0.0048(12) 0.0040(12) 0.0078(12)
C34 0.0175(14) 0.0248(16) 0.0197(15) 0.0069(13) 0.0060(12) 0.0077(13)
C35 0.0169(15) 0.0335(18) 0.0256(17) 0.0107(14) 0.0010(13) 0.0123(14)
C36 0.0113(13) 0.0213(15) 0.0380(19) 0.0050(14) 0.0079(13) 0.0076(12)
C37 0.0179(15) 0.0245(16) 0.0257(16) 0.0036(13) 0.0098(13) 0.0095(13)
C38 0.0151(14) 0.0244(16) 0.0205(15) 0.0034(12) -0.0007(12) 0.0077(12)
F1 0.0219(10) 0.0566(14) 0.0201(9) 0.0107(9) 0.0057(8) 0.0200(10)
F2 0.0224(10) 0.0701(16) 0.0313(11) 0.0176(11) -0.0006(9) 0.0251(11)
F3 0.0131(9) 0.0434(12) 0.0403(11) 0.0088(10) 0.0075(8) 0.0149(9)
F4 0.0228(10) 0.0485(13) 0.0274(10) 0.0004(9) 0.0081(8) 0.0152(9)
F5 0.0226(10) 0.0580(14) 0.0201(9) 0.0036(9) 0.0011(8) 0.0207(10)
C39 0.0173(14) 0.0168(14) 0.0184(14) 0.0034(12) 0.0042(12) 0.0073(12)
C40 0.0254(16) 0.0207(15) 0.0196(15) 0.0060(12) 0.0018(13) 0.0096(13)
C41 0.0273(17) 0.0214(16) 0.0250(17) -0.0029(13) -0.0019(14) 0.0101(14)
C42 0.0212(15) 0.0141(14) 0.0380(19) 0.0045(13) 0.0080(14) 0.0069(12)
C43 0.0238(16) 0.0195(15) 0.0281(17) 0.0107(13) 0.0071(13) 0.0112(13)
C44 0.0210(15) 0.0224(16) 0.0206(15) 0.0044(12) 0.0050(12) 0.0109(13)
F6 0.0506(13) 0.0299(11) 0.0193(10) 0.0024(8) -0.0058(9) 0.0194(10)
F7 0.0595(15) 0.0288(11) 0.0322(11) -0.0102(9) -0.0064(11) 0.0185(11)
F8 0.0316(11) 0.0161(9) 0.0470(12) 0.0035(9) 0.0061(9) 0.0105(8)
F9 0.0442(12) 0.0286(11) 0.0340(11) 0.0155(9) 0.0084(10) 0.0216(10)
F10 0.0441(12) 0.0258(10) 0.0179(9) 0.0029(8) 0.0001(8) 0.0184(9)
C45 0.0140(13) 0.0192(14) 0.0131(13) -0.0003(11) -0.0012(11) 0.0075(11)
C46 0.0151(14) 0.0179(14) 0.0167(14) 0.0026(11) 0.0034(11) 0.0041(12)
C47 0.0221(15) 0.0168(14) 0.0182(14) 0.0032(12) -0.0014(12) 0.0074(12)
C48 0.0170(14) 0.0250(16) 0.0235(16) 0.0002(13) -0.0026(12) 0.0143(13)
C49 0.0147(14) 0.0258(16) 0.0191(15) 0.0041(12) 0.0047(12) 0.0080(12)
C50 0.0165(14) 0.0192(14) 0.0167(14) 0.0035(12) 0.0019(12) 0.0070(12)
F11 0.0222(9) 0.0212(9) 0.0300(10) 0.0076(8) 0.0102(8) 0.0083(8)
F12 0.0314(11) 0.0225(10) 0.0353(11) 0.0119(8) 0.0038(9) 0.0144(8)
F13 0.0239(10) 0.0327(11) 0.0392(11) 0.0074(9) 0.0021(9) 0.0194(9)
F14 0.0193(9) 0.0384(11) 0.0364(11) 0.0111(9) 0.0130(8) 0.0149(9)
F15 0.0261(10) 0.0259(10) 0.0274(10) 0.0148(8) 0.0129(8) 0.0154(8)
C51 0.0120(13) 0.0260(16) 0.0202(15) 0.0022(13) 0.0006(12) 0.0062(12)
C52 0.0170(15) 0.0293(17) 0.0238(16) 0.0052(14) 0.0029(13) 0.0083(13)
C53 0.0226(16) 0.040(2) 0.0219(16) 0.0062(15) -0.0016(13) 0.0178(15)
C54 0.0149(15) 0.046(2) 0.0223(17) -0.0058(15) -0.0050(13) 0.0077(15)
C55 0.0200(16) 0.0328(19) 0.0245(17) -0.0021(14) 0.0020(14) -0.0002(14)
C56 0.0203(15) 0.0257(17) 0.0232(16) 0.0027(13) 0.0005(13) 0.0059(13)
F16 0.0268(10) 0.0262(10) 0.0395(12) 0.0103(9) -0.0046(9) 0.0066(9)
F17 0.0368(12) 0.0501(14) 0.0372(12) 0.0118(11) -0.0077(10) 0.0229(11)
F18 0.0216(11) 0.0646(16) 0.0361(12) -0.0005(11) -0.0152(9) 0.0090(11)
F19 0.0291(11) 0.0351(12) 0.0390(12) -0.0031(10) -0.0050(10) -0.0076(10)
F20 0.0365(12) 0.0273(11) 0.0335(11) 0.0079(9) -0.0052(9) 0.0072(9)
C57A 0.057(4) 0.049(4) 0.048(4) 0.006(3) 0.009(3) 0.014(3)
Cl1A 0.160(4) 0.0704(14) 0.0550(12) 0.0061(10) 0.0459(16) 0.0154(16)
Cl2A 0.0456(14) 0.104(3) 0.150(3) -0.070(3) 0.0319(17) -0.0033(14)
C57B 0.060(11) 0.061(10) 0.068(11) 0.051(9) 0.056(9) 0.032(9)
Cl1B 0.062(4) 0.067(3) 0.055(3) -0.002(2) 0.013(2) 0.022(3)
Cl2B 0.049(3) 0.037(2) 0.048(3) 0.0032(17) 0.012(2) 0.018(2)
C58A 0.075(7) 0.040(6) 0.148(12) -0.018(7) 0.029(8) 0.015(5)
Cl3A 0.0708(16) 0.0570(14) 0.0702(16) 0.0021(11) 0.0017(12) 0.0443(12)
Cl4A 0.212(10) 0.217(10) 0.424(16) -0.024(10) -0.007(10) 0.042(8)
C58B 0.154(16) 0.055(12) 0.24(2) 0.055(15) 0.057(17) 0.043(12)
Cl3B 0.267(14) 0.116(7) 0.50(2) 0.092(10) -0.084(14) 0.022(8)
Cl4B 0.0549(18) 0.0215(12) 0.0507(17) 0.0071(11) 0.0178(13) 0.0018(11)
C59 0.047(3) 0.050(3) 0.069(3) 0.010(2) 0.025(2) 0.008(2)
Cl5 0.1505(18) 0.0676(10) 0.1193(14) 0.0202(10) 0.0885(14) 0.0458(11)
Cl6 0.0893(13) 0.0802(12) 0.182(2) 0.0533(13) 0.0624(14) 0.0332(10)
C61 0.26(3) 0.28(3) 0.29(3) -0.04(2) 0.06(2) 0.10(2)
Cl7 0.102(4) 0.119(4) 0.129(4) -0.075(4) 0.002(3) 0.016(3)
Cl8 0.218(9) 0.155(7) 0.427(16) 0.161(9) 0.209(11) 0.129(7)

loop_
_atom_type_symbol
_atom_type_description
_atom_type_scat_dispersion_real
_atom_type_scat_dispersion_imag
_atom_type_scat_source
C C 0.0033 0.0016 'International Tables Vol C Tables 4.2.6.8 and 6.1.1.4'
H H 0.0000 0.0000 'International Tables Vol C Tables 4.2.6.8 and 6.1.1.4'
N N 0.0061 0.0033 'International Tables Vol C Tables 4.2.6.8 and 6.1.1.4'
S S 0.1246 0.1234 'International Tables Vol C Tables 4.2.6.8 and 6.1.1.4'
F F 0.0171 0.0103 'International Tables Vol C Tables 4.2.6.8 and 6.1.1.4'
Cl Cl 0.1484 0.1585 'International Tables Vol C Tables 4.2.6.8 and 6.1.1.4'

loop_
_geom_angle_atom_site_label_1
_geom_angle_atom_site_label_2
_geom_angle_atom_site_label_3
_geom_angle
C8 C1 C9 135.9(3)
C8 C1 S1 108.9(2)
C9 C1 S1 115.1(2)
C2 S1 C1 93.65(15)
C3 C2 S1 110.9(2)
C3 C2 H1 124.6
S1 C2 H1 124.6
C2 C3 C8 113.0(3)
C2 C3 C4 135.3(3)
C8 C3 C4 111.5(3)
C5 C4 C7 112.6(3)
C5 C4 C3 135.5(3)
C7 C4 C3 111.7(3)
C4 C5 S2 111.4(2)
C4 C5 H2 124.3
S2 C5 H2 124.3
C5 S2 C6 93.12(15)
C7 C6 C32 131.0(3)
C7 C6 S2 109.4(2)
C32 C6 S2 119.6(2)
C6 C7 C4 113.4(3)
C6 C7 S3 133.2(2)
C4 C7 S3 113.3(2)
C7 S3 C8 90.54(14)
C1 C8 C3 113.5(3)
C1 C8 S3 133.6(2)
C3 C8 S3 112.8(2)
N1 C9 C10 106.8(3)
N1 C9 C1 123.8(3)
C10 C9 C1 128.2(3)
C9 C10 C11 107.9(3)
C9 C10 H3 126.1
C11 C10 H3 126.1
C12 C11 C10 108.1(3)
C12 C11 H4 126.0
C10 C11 H4 126.0
N1 C12 C11 106.8(3)
N1 C12 C13 123.3(3)
C11 C12 C13 129.5(3)
C14 C13 C12 123.3(3)
C14 C13 C33 120.0(3)
C12 C13 C33 116.6(3)
C13 C14 N2 120.4(3)
C13 C14 C15 130.0(3)
N2 C14 C15 109.3(3)
C16 C15 C14 106.4(3)
C16 C15 H5 126.8
C14 C15 H5 126.8
C15 C16 C17 106.6(3)
C15 C16 H6 126.7
C17 C16 H6 126.7
N2 C17 C18 120.8(3)
N2 C17 C16 110.8(3)
C18 C17 C16 128.2(3)
C19 C18 C17 119.9(3)
C19 C18 C39 120.5(3)
C17 C18 C39 119.5(3)
N3 C19 C18 122.6(3)
N3 C19 C20 105.8(3)
C18 C19 C20 131.5(3)
C21 C20 C19 108.5(3)
C21 C20 H7 125.7
C19 C20 H7 125.7
C20 C21 C22 108.4(3)
C20 C21 H8 125.8
C22 C21 H8 125.8
C23 C22 N3 123.7(3)
C23 C22 C21 130.6(3)
N3 C22 C21 105.3(2)
C22 C23 C24 120.1(3)
C22 C23 C45 120.5(3)
C24 C23 C45 119.4(3)
N4 C24 C25 107.9(3)
N4 C24 C23 120.1(3)
C25 C24 C23 131.8(3)
C24 C25 C26 107.4(3)
C24 C25 H9 126.3
C26 C25 H9 126.3
C27 C26 C25 107.6(3)
C27 C26 H10 126.2
C25 C26 H10 126.2
N4 C27 C26 106.8(3)
N4 C27 C28 121.2(3)
C26 C27 C28 131.8(3)
C29 C28 C27 123.4(3)
C29 C28 C51 119.5(3)
C27 C28 C51 117.0(3)
C28 C29 N5 122.4(3)
C28 C29 C30 127.7(3)
N5 C29 C30 109.9(3)
C31 C30 C29 106.9(3)
C31 C30 H11 126.6
C29 C30 H11 126.6
C30 C31 C32 105.7(3)
C30 C31 H12 127.2
C32 C31 H12 127.2
N5 C32 C6 121.9(3)
N5 C32 C31 111.9(3)
C6 C32 C31 126.1(3)
C9 N1 C12 110.4(3)
C9 N1 H25 124.8
C12 N1 H25 124.8
C17 N2 C14 106.8(2)
C19 N3 C22 111.6(2)
C19 N3 H26 124.2
C22 N3 H26 124.2
C24 N4 C27 110.2(2)
C24 N4 H27 124.9
C27 N4 H27 124.9
C32 N5 C29 105.6(3)
C34 C33 C38 116.5(3)
C34 C33 C13 121.3(3)
C38 C33 C13 122.2(3)
F1 C34 C35 118.2(3)
F1 C34 C33 119.5(3)
C35 C34 C33 122.3(3)
F2 C35 C36 120.2(3)
F2 C35 C34 120.5(3)
C36 C35 C34 119.2(3)
F3 C36 C35 119.9(3)
F3 C36 C37 120.1(3)
C35 C36 C37 120.0(3)
F4 C37 C38 120.3(3)
F4 C37 C36 119.6(3)
C38 C37 C36 120.1(3)
F5 C38 C37 118.6(3)
F5 C38 C33 119.6(3)
C37 C38 C33 121.8(3)
C40 C39 C44 116.0(3)
C40 C39 C18 121.0(3)
C44 C39 C18 122.9(3)
F6 C40 C41 117.8(3)
F6 C40 C39 119.0(3)
C41 C40 C39 123.1(3)
F7 C41 C40 121.2(3)
F7 C41 C42 119.3(3)
C40 C41 C42 119.5(3)
F8 C42 C43 120.7(3)
F8 C42 C41 119.8(3)
C43 C42 C41 119.5(3)
F9 C43 C44 120.1(3)
F9 C43 C42 119.8(3)
C44 C43 C42 120.0(3)
F10 C44 C43 118.3(3)
F10 C44 C39 120.0(3)
C43 C44 C39 121.7(3)
C50 C45 C46 115.9(3)
C50 C45 C23 123.1(3)
C46 C45 C23 120.9(3)
F11 C46 C47 118.4(3)
F11 C46 C45 119.5(3)
C47 C46 C45 122.1(3)
F12 C47 C48 120.8(3)
F12 C47 C46 119.7(3)
C48 C47 C46 119.5(3)
F13 C48 C49 119.5(3)
F13 C48 C47 120.0(3)
C49 C48 C47 120.5(3)
F14 C49 C48 120.1(3)
F14 C49 C50 120.3(3)
C48 C49 C50 119.6(3)
F15 C50 C49 118.1(3)
F15 C50 C45 119.5(3)
C49 C50 C45 122.4(3)
C52 C51 C56 116.5(3)
C52 C51 C28 121.0(3)
C56 C51 C28 122.5(3)
F16 C52 C53 118.4(3)
F16 C52 C51 119.9(3)
C53 C52 C51 121.6(3)
F17 C53 C54 120.1(3)
F17 C53 C52 119.8(3)
C54 C53 C52 120.0(3)
F18 C54 C55 120.4(3)
F18 C54 C53 119.6(3)
C55 C54 C53 120.0(3)
F19 C55 C54 120.7(3)
F19 C55 C56 119.7(3)
C54 C55 C56 119.6(3)
F20 C56 C55 117.6(3)
F20 C56 C51 120.1(3)
C55 C56 C51 122.3(3)
Cl1A C57A Cl2A 112.5(4)
Cl1A C57A H28 109.1
Cl2A C57A H28 109.1
Cl1A C57A H29 109.1
Cl2A C57A H29 109.1
H28 C57A H29 107.8
Cl2B C57B Cl1B 115.1(10)
Cl2B C57B H30 108.5
Cl1B C57B H30 108.5
Cl2B C57B H31 108.5
Cl1B C57B H31 108.5
H30 C57B H31 107.5
Cl4A C58A Cl3A 106.2(8)
Cl4A C58A H32 110.5
Cl3A C58A H32 110.5
Cl4A C58A H33 110.5
Cl3A C58A H33 110.5
H32 C58A H33 108.7
Cl3B C58B Cl4B 93.7(13)
Cl3B C58B H34 113.0
Cl4B C58B H34 113.0
Cl3B C58B H35 113.0
Cl4B C58B H35 113.0
H34 C58B H35 110.4
Cl5 C59 Cl6 108.5(3)
Cl5 C59 H21 110.0
Cl6 C59 H21 110.0
Cl5 C59 H22 110.0
Cl6 C59 H22 110.0
H21 C59 H22 108.4
Cl7 C61 Cl8 95.5(14)
Cl7 C61 H23 112.6
Cl8 C61 H23 112.6
Cl7 C61 H24 112.6
Cl8 C61 H24 112.6
H23 C61 H24 110.1

loop_
_geom_bond_atom_site_label_1
_geom_bond_atom_site_label_2
_geom_bond_distance
C1 C8 1.376(4)
C1 C9 1.464(4)
C1 S1 1.742(3)
S1 C2 1.705(3)
C2 C3 1.364(4)
C2 H1 0.9500
C3 C8 1.432(4)
C3 C4 1.451(4)
C4 C5 1.366(4)
C4 C7 1.427(4)
C5 S2 1.703(3)
C5 H2 0.9500
S2 C6 1.740(3)
C6 C7 1.377(4)
C6 C32 1.435(4)
C7 S3 1.756(3)
S3 C8 1.769(3)
C9 N1 1.361(4)
C9 C10 1.394(4)
C10 C11 1.395(5)
C10 H3 0.9500
C11 C12 1.381(4)
C11 H4 0.9500
C12 N1 1.379(4)
C12 C13 1.444(4)
C13 C14 1.376(4)
C13 C33 1.489(4)
C14 N2 1.388(4)
C14 C15 1.450(4)
C15 C16 1.357(4)
C15 H5 0.9500
C16 C17 1.453(4)
C16 H6 0.9500
C17 N2 1.331(4)
C17 C18 1.441(4)
C18 C19 1.385(4)
C18 C39 1.486(4)
C19 N3 1.363(4)
C19 C20 1.454(4)
C20 C21 1.347(4)
C20 H7 0.9500
C21 C22 1.456(4)
C21 H8 0.9500
C22 C23 1.365(4)
C22 N3 1.379(4)
C23 C24 1.459(4)
C23 C45 1.481(4)
C24 N4 1.352(4)
C24 C25 1.390(4)
C25 C26 1.403(4)
C25 H9 0.9500
C26 C27 1.393(4)
C26 H10 0.9500
C27 N4 1.379(4)
C27 C28 1.420(4)
C28 C29 1.383(4)
C28 C51 1.491(4)
C29 N5 1.397(4)
C29 C30 1.439(4)
C30 C31 1.354(5)
C30 H11 0.9500
C31 C32 1.460(4)
C31 H12 0.9500
C32 N5 1.323(4)
N1 H25 0.8800
N3 H26 0.8800
N4 H27 0.8800
C33 C34 1.392(4)
C33 C38 1.393(4)
C34 F1 1.338(3)
C34 C35 1.384(4)
C35 F2 1.335(4)
C35 C36 1.371(5)
C36 F3 1.341(3)
C36 C37 1.382(5)
C37 F4 1.344(4)
C37 C38 1.370(4)
C38 F5 1.329(4)
C39 C40 1.384(4)
C39 C44 1.401(4)
C40 F6 1.351(4)
C40 C41 1.366(4)
C41 F7 1.342(4)
C41 C42 1.382(5)
C42 F8 1.340(4)
C42 C43 1.377(5)
C43 F9 1.344(4)
C43 C44 1.376(4)
C44 F10 1.337(4)
C45 C50 1.393(4)
C45 C46 1.407(4)
C46 F11 1.329(3)
C46 C47 1.382(4)
C47 F12 1.343(3)
C47 C48 1.377(4)
C48 F13 1.344(3)
C48 C49 1.370(4)
C49 F14 1.336(3)
C49 C50 1.384(4)
C50 F15 1.337(3)
C51 C52 1.389(5)
C51 C56 1.394(4)
C52 F16 1.331(4)
C52 C53 1.386(4)
C53 F17 1.342(4)
C53 C54 1.375(5)
C54 F18 1.338(4)
C54 C55 1.369(5)
C55 F19 1.347(4)
C55 C56 1.382(5)
C56 F20 1.347(4)
C57A Cl1A 1.725(7)
C57A Cl2A 1.735(7)
C57A H28 0.9900
C57A H29 0.9900
C57B Cl2B 1.694(14)
C57B Cl1B 1.698(16)
C57B H30 0.9900
C57B H31 0.9900
C58A Cl4A 1.757(16)
C58A Cl3A 1.794(16)
C58A H32 0.9900
C58A H33 0.9900
C58B Cl3B 1.72(2)
C58B Cl4B 1.83(2)
C58B H34 0.9900
C58B H35 0.9900
C59 Cl5 1.743(5)
C59 Cl6 1.801(6)
C59 H21 0.9900
C59 H22 0.9900
C61 Cl7 1.73(3)
C61 Cl8 1.81(2)
C61 H23 0.9900
C61 H24 0.9900

loop_
_geom_torsion_atom_site_label_1
_geom_torsion_atom_site_label_2
_geom_torsion_atom_site_label_3
_geom_torsion_atom_site_label_4
_geom_torsion
C8 C1 S1 C2 -1.6(3)
C9 C1 S1 C2 176.2(2)
C1 S1 C2 C3 1.0(3)
S1 C2 C3 C8 -0.1(4)
S1 C2 C3 C4 -175.0(3)
C2 C3 C4 C5 0.6(7)
C8 C3 C4 C5 -174.5(4)
C2 C3 C4 C7 177.4(4)
C8 C3 C4 C7 2.4(4)
C7 C4 C5 S2 0.7(4)
C3 C4 C5 S2 177.6(3)
C4 C5 S2 C6 -0.7(3)
C5 S2 C6 C7 0.5(3)
C5 S2 C6 C32 -177.8(3)
C32 C6 C7 C4 177.8(3)
S2 C6 C7 C4 -0.2(4)
C32 C6 C7 S3 1.5(6)
S2 C6 C7 S3 -176.6(2)
C5 C4 C7 C6 -0.3(4)
C3 C4 C7 C6 -178.0(3)
C5 C4 C7 S3 176.8(2)
C3 C4 C7 S3 -0.9(4)
C6 C7 S3 C8 175.7(4)
C4 C7 S3 C8 -0.7(3)
C9 C1 C8 C3 -175.3(3)
S1 C1 C8 C3 1.8(3)
C9 C1 C8 S3 2.1(6)
S1 C1 C8 S3 179.2(2)
C2 C3 C8 C1 -1.2(4)
C4 C3 C8 C1 175.0(3)
C2 C3 C8 S3 -179.2(2)
C4 C3 C8 S3 -3.0(3)
C7 S3 C8 C1 -175.3(3)
C7 S3 C8 C3 2.1(2)
C8 C1 C9 N1 -80.8(5)
S1 C1 C9 N1 102.2(3)
C8 C1 C9 C10 113.8(4)
S1 C1 C9 C10 -63.2(4)
N1 C9 C10 C11 -1.4(4)
C1 C9 C10 C11 165.9(3)
C9 C10 C11 C12 0.2(4)
C10 C11 C12 N1 1.1(4)
C10 C11 C12 C13 -170.8(3)
N1 C12 C13 C14 19.6(5)
C11 C12 C13 C14 -169.6(3)
N1 C12 C13 C33 -155.8(3)
C11 C12 C13 C33 15.0(5)
C12 C13 C14 N2 12.1(4)
C33 C13 C14 N2 -172.6(3)
C12 C13 C14 C15 -160.9(3)
C33 C13 C14 C15 14.4(5)
C13 C14 C15 C16 171.2(3)
N2 C14 C15 C16 -2.5(3)
C14 C15 C16 C17 3.1(3)
C15 C16 C17 N2 -2.9(3)
C15 C16 C17 C18 172.5(3)
N2 C17 C18 C19 18.0(4)
C16 C17 C18 C19 -156.9(3)
N2 C17 C18 C39 -163.4(3)
C16 C17 C18 C39 21.6(4)
C17 C18 C19 N3 0.8(4)
C39 C18 C19 N3 -177.7(3)
C17 C18 C19 C20 175.8(3)
C39 C18 C19 C20 -2.7(5)
N3 C19 C20 C21 3.6(3)
C18 C19 C20 C21 -172.0(3)
C19 C20 C21 C22 0.4(3)
C20 C21 C22 C23 168.9(3)
C20 C21 C22 N3 -4.2(3)
N3 C22 C23 C24 -176.5(3)
C21 C22 C23 C24 11.5(5)
N3 C22 C23 C45 4.8(4)
C21 C22 C23 C45 -167.2(3)
C22 C23 C24 N4 56.9(4)
C45 C23 C24 N4 -124.5(3)
C22 C23 C24 C25 -118.7(4)
C45 C23 C24 C25 60.0(5)
N4 C24 C25 C26 -1.8(4)
C23 C24 C25 C26 174.2(3)
C24 C25 C26 C27 2.7(4)
C25 C26 C27 N4 -2.6(4)
C25 C26 C27 C28 173.3(3)
N4 C27 C28 C29 13.7(5)
C26 C27 C28 C29 -161.7(4)
N4 C27 C28 C51 -168.0(3)
C26 C27 C28 C51 16.6(5)
C27 C28 C29 N5 3.3(5)
C51 C28 C29 N5 -175.0(3)
C27 C28 C29 C30 -178.1(3)
C51 C28 C29 C30 3.7(5)
C28 C29 C30 C31 -177.8(3)
N5 C29 C30 C31 1.0(4)
C29 C30 C31 C32 -0.3(4)
C7 C6 C32 N5 1.5(6)
S2 C6 C32 N5 179.4(3)
C7 C6 C32 C31 -177.2(4)
S2 C6 C32 C31 0.7(5)
C30 C31 C32 N5 -0.5(4)
C30 C31 C32 C6 178.3(3)
C10 C9 N1 C12 2.1(4)
C1 C9 N1 C12 -165.9(3)
C11 C12 N1 C9 -2.0(3)
C13 C12 N1 C9 170.5(3)
C18 C17 N2 C14 -174.5(3)
C16 C17 N2 C14 1.3(3)
C13 C14 N2 C17 -173.7(3)
C15 C14 N2 C17 0.7(3)
C18 C19 N3 C22 169.6(3)
C20 C19 N3 C22 -6.5(3)
C23 C22 N3 C19 -166.9(3)
C21 C22 N3 C19 6.8(3)
C25 C24 N4 C27 0.1(4)
C23 C24 N4 C27 -176.4(3)
C26 C27 N4 C24 1.6(4)
C28 C27 N4 C24 -174.9(3)
C6 C32 N5 C29 -177.8(3)
C31 C32 N5 C29 1.1(4)
C28 C29 N5 C32 177.6(3)
C30 C29 N5 C32 -1.2(4)
C14 C13 C33 C34 -114.5(3)
C12 C13 C33 C34 61.0(4)
C14 C13 C33 C38 65.2(4)
C12 C13 C33 C38 -119.3(3)
C38 C33 C34 F1 -178.2(3)
C13 C33 C34 F1 1.5(5)
C38 C33 C34 C35 -0.3(5)
C13 C33 C34 C35 179.3(3)
F1 C34 C35 F2 0.1(5)
C33 C34 C35 F2 -177.8(3)
F1 C34 C35 C36 178.3(3)
C33 C34 C35 C36 0.4(5)
F2 C35 C36 F3 -1.0(5)
C34 C35 C36 F3 -179.2(3)
F2 C35 C36 C37 178.4(3)
C34 C35 C36 C37 0.2(5)
F3 C36 C37 F4 -2.1(5)
C35 C36 C37 F4 178.4(3)
F3 C36 C37 C38 178.6(3)
C35 C36 C37 C38 -0.9(5)
F4 C37 C38 F5 0.7(5)
C36 C37 C38 F5 -179.9(3)
F4 C37 C38 C33 -178.4(3)
C36 C37 C38 C33 0.9(5)
C34 C33 C38 F5 -179.4(3)
C13 C33 C38 F5 0.9(5)
C34 C33 C38 C37 -0.3(5)
C13 C33 C38 C37 -180.0(3)
C19 C18 C39 C40 -121.8(3)
C17 C18 C39 C40 59.6(4)
C19 C18 C39 C44 58.2(4)
C17 C18 C39 C44 -120.3(3)
C44 C39 C40 F6 -179.5(3)
C18 C39 C40 F6 0.6(5)
C44 C39 C40 C41 -0.5(5)
C18 C39 C40 C41 179.5(3)
F6 C40 C41 F7 -0.5(5)
C39 C40 C41 F7 -179.5(3)
F6 C40 C41 C42 178.4(3)
C39 C40 C41 C42 -0.6(5)
F7 C41 C42 F8 0.1(5)
C40 C41 C42 F8 -178.9(3)
F7 C41 C42 C43 179.8(3)
C40 C41 C42 C43 0.9(5)
F8 C42 C43 F9 -1.7(5)
C41 C42 C43 F9 178.5(3)
F8 C42 C43 C44 179.7(3)
C41 C42 C43 C44 -0.1(5)
F9 C43 C44 F10 0.1(5)
C42 C43 C44 F10 178.7(3)
F9 C43 C44 C39 -179.7(3)
C42 C43 C44 C39 -1.0(5)
C40 C39 C44 F10 -178.4(3)
C18 C39 C44 F10 1.5(4)
C40 C39 C44 C43 1.3(5)
C18 C39 C44 C43 -178.7(3)
C22 C23 C45 C50 53.3(4)
C24 C23 C45 C50 -125.4(3)
C22 C23 C45 C46 -124.0(3)
C24 C23 C45 C46 57.3(4)
C50 C45 C46 F11 -179.3(3)
C23 C45 C46 F11 -1.8(4)
C50 C45 C46 C47 -0.9(4)
C23 C45 C46 C47 176.6(3)
F11 C46 C47 F12 1.5(4)
C45 C46 C47 F12 -177.0(3)
F11 C46 C47 C48 179.9(3)
C45 C46 C47 C48 1.5(5)
F12 C47 C48 F13 -2.5(4)
C46 C47 C48 F13 179.1(3)
F12 C47 C48 C49 177.8(3)
C46 C47 C48 C49 -0.6(5)
F13 C48 C49 F14 -1.3(4)
C47 C48 C49 F14 178.5(3)
F13 C48 C49 C50 179.5(3)
C47 C48 C49 C50 -0.7(5)
F14 C49 C50 F15 1.6(4)
C48 C49 C50 F15 -179.2(3)
F14 C49 C50 C45 -177.8(3)
C48 C49 C50 C45 1.4(5)
C46 C45 C50 F15 -180.0(2)
C23 C45 C50 F15 2.6(4)
C46 C45 C50 C49 -0.5(4)
C23 C45 C50 C49 -178.0(3)
C29 C28 C51 C52 -116.7(3)
C27 C28 C51 C52 64.9(4)
C29 C28 C51 C56 63.7(4)
C27 C28 C51 C56 -114.6(3)
C56 C51 C52 F16 -178.7(3)
C28 C51 C52 F16 1.7(5)
C56 C51 C52 C53 -0.3(5)
C28 C51 C52 C53 -179.8(3)
F16 C52 C53 F17 -0.3(5)
C51 C52 C53 F17 -178.8(3)
F16 C52 C53 C54 179.2(3)
C51 C52 C53 C54 0.7(5)
F17 C53 C54 F18 -0.8(5)
C52 C53 C54 F18 179.6(3)
F17 C53 C54 C55 179.0(3)
C52 C53 C54 C55 -0.6(5)
F18 C54 C55 F19 -1.0(5)
C53 C54 C55 F19 179.2(3)
F18 C54 C55 C56 179.8(3)
C53 C54 C55 C56 0.0(5)
F19 C55 C56 F20 0.8(5)
C54 C55 C56 F20 -179.9(3)
F19 C55 C56 C51 -178.7(3)
C54 C55 C56 C51 0.5(5)
C52 C51 C56 F20 -179.9(3)
C28 C51 C56 F20 -0.4(5)
C52 C51 C56 C55 -0.4(5)
C28 C51 C56 C55 179.2(3)
